data_7035628
loop_
_publ_author_name
'Ahmed, M.A.K.'
'Kjekshus, A.'
'Fjellvag, H.'

_publ_section_title
;
 Synthesis, structure and thermal stability of tellurium oxides and oxide
 sulfate formed from reactions in refluxing sulfuric acid
;
_journal_name_full
;
Journal of the Chemical Society. Dalton Transactions (2000- )
;
_journal_page_first 4542
_journal_page_last 4549
_journal_volume 2000
_journal_year 2000
_chemical_formula_sum 'O7 S Te2'
_chemical_name_systematic 'Te2 O3 (S O4)'
_space_group_IT_number 31
_symmetry_space_group_name_Hall 'P 2ac -2'
_symmetry_space_group_name_H-M 'P m n 21'
_cell_angle_alpha 90
_cell_angle_beta 90
_cell_angle_gamma 90
_cell_formula_units_Z 2
_cell_length_a 8.8798
_cell_length_b 6.937
_cell_length_c 4.6535
_cell_volume 286.652
_citation_journal_id_ASTM DALTFG
_cod_data_source_file Ahmed_DALTFG_2000_1679.cif
_cod_data_source_block O7S1Te2
_cod_original_cell_volume 286.6517
_cod_original_formula_sum 'O7 S1 Te2'
_cod_database_code 7035628

loop_
_symmetry_equiv_pos_as_xyz
x,y,z
-x+1/2,-y,z+1/2
-x,y,z
x+1/2,-y,z+1/2

loop_
_atom_site_label
_atom_site_type_symbol
_atom_site_fract_x
_atom_site_fract_y
_atom_site_fract_z
_atom_site_occupancy
_atom_site_U_iso_or_equiv
O4 O-2 0.2365 0.5929 0.8827 1 0.0
O5 O-2 0 0.8181 0.2282 1 0.0
S1 S+6 0 0.0182 0.329 1 0.0
O2 O-2 0 0.1595 0.0915 1 0.0
Te1 Te+4 0.3013 0.6782 0.25 1 0.0
O1 O-2 0.3624 0.9495 0.0062 1 0.0
O3 O-2 0 0.4121 0.6622 1 0.0
